data_7223544
loop_
_publ_author_name
'Shao, Yong-Liang'
'Cui, Yan-Hui'
'Gu, Jin-Zhong'
'Wu, Jiang'
'Wang, Ya-Wen'
'Kirillov, Alexander M.'

_publ_section_title
;
 Exploring biphenyl-2,4,4&#x2032;-tricarboxylic acid as a flexible
 building block for the hydrothermal self-assembly of diverse
 metal--organic and supramolecular networks
;
_journal_issue 5
_journal_name_full CrystEngComm
_journal_page_first 765
_journal_paper_doi 10.1039/C5CE02254A
_journal_volume 18
_journal_year 2016
_chemical_formula_sum 'C54 H36 N4 O13 Zn'
_chemical_formula_weight 1014.24
_chemical_name_systematic
; 
 ? 
;
_space_group_IT_number 2
_symmetry_cell_setting triclinic
_symmetry_space_group_name_Hall '-P 1'
_symmetry_space_group_name_H-M 'P -1'
_atom_sites_solution_hydrogens geom
_atom_sites_solution_primary direct
_atom_sites_solution_secondary difmap
_audit_creation_method SHELXL-97
_audit_update_record
;
2015-11-02 deposited with the CCDC.
2015-12-17 downloaded from the CCDC.
;
_cell_angle_alpha 84.567(11)
_cell_angle_beta 79.104(9)
_cell_angle_gamma 79.225(9)
_cell_formula_units_Z 2
_cell_length_a 11.8801(11)
_cell_length_b 13.7323(17)
_cell_length_c 13.9872(19)
_cell_measurement_temperature 293(2)
_cell_volume 2197.1(5)
_computing_cell_refinement 'Bruker SAINT'
_computing_data_collection 'Bruker APEX2'
_computing_data_reduction 'Bruker SAINT'
_computing_molecular_graphics 'Bruker SHELXTL'
_computing_publication_material 'Bruker SHELXTL'
_computing_structure_refinement 'SHELXL-97 (Sheldrick, 2008)'
_computing_structure_solution 'SHELXS-97 (Sheldrick, 2008)'
_diffrn_ambient_temperature 293(2)
_diffrn_measured_fraction_theta_full 0.998
_diffrn_measured_fraction_theta_max 0.998
_diffrn_measurement_device_type 'Bruker APEX-II CCD'
_diffrn_measurement_method '\f and \w scans'
_diffrn_radiation_monochromator graphite
_diffrn_radiation_source 'fine-focus sealed tube'
_diffrn_radiation_type MoK\a
_diffrn_radiation_wavelength 0.71073
_diffrn_reflns_av_R_equivalents 0.1017
_diffrn_reflns_av_sigmaI/netI 0.1886
_diffrn_reflns_limit_h_max 12
_diffrn_reflns_limit_h_min -14
_diffrn_reflns_limit_k_max 16
_diffrn_reflns_limit_k_min -15
_diffrn_reflns_limit_l_max 16
_diffrn_reflns_limit_l_min -16
_diffrn_reflns_number 16042
_diffrn_reflns_theta_full 25.05
_diffrn_reflns_theta_max 25.05
_diffrn_reflns_theta_min 3.04
_exptl_absorpt_coefficient_mu 0.638
_exptl_absorpt_correction_T_max 0.8831
_exptl_absorpt_correction_T_min 0.8569
_exptl_absorpt_correction_type multi-scan
_exptl_crystal_colour coloreless
_exptl_crystal_density_diffrn 1.533
_exptl_crystal_density_method 'not measured'
_exptl_crystal_description block
_exptl_crystal_F_000 1044
_exptl_crystal_size_max 0.25
_exptl_crystal_size_mid 0.22
_exptl_crystal_size_min 0.20
_refine_diff_density_max 0.660
_refine_diff_density_min -0.481
_refine_diff_density_rms 0.087
_refine_ls_extinction_method none
_refine_ls_goodness_of_fit_ref 1.015
_refine_ls_hydrogen_treatment mixed
_refine_ls_matrix_type full
_refine_ls_number_parameters 656
_refine_ls_number_reflns 7782
_refine_ls_number_restraints 0
_refine_ls_restrained_S_all 1.015
_refine_ls_R_factor_all 0.1717
_refine_ls_R_factor_gt 0.0770
_refine_ls_shift/su_max 0.000
_refine_ls_shift/su_mean 0.000
_refine_ls_structure_factor_coef Fsqd
_refine_ls_weighting_details 'calc w=1/[\s^2^(Fo^2^)+(0.0362P)^2^+0.0000P] where P=(Fo^2^+2Fc^2^)/3'
_refine_ls_weighting_scheme calc
_refine_ls_wR_factor_gt 0.1251
_refine_ls_wR_factor_ref 0.1885
_reflns_number_gt 3592
_reflns_number_total 7782
_reflns_threshold_expression >2sigma(I)
_cod_data_source_file c5ce02254a2.cif
_cod_data_source_block 184_10zn
_cod_depositor_comments
;
The following automatic conversions were performed:

'_symmetry_cell_setting' value 'Triclinic' changed to 'triclinic'
according to
/usr/data/users/saulius/crontab/automatic-downloads/rss-feeds/RSC/lib/dictionaries/cif_core.dic
dictionary named 'cif_core.dic' version 2.4.2 from 2011-04-26.

Automatic conversion script
Id: cif_fix_values 4268 2015-11-12 08:31:59Z antanas 

 Adding full bibliography for 7223544--7223552.cif.
;
_cod_original_sg_symbol_H-M P-1
_cod_database_code 7223544

loop_
_symmetry_equiv_pos_as_xyz
'x, y, z'
'-x, -y, -z'

loop_
_atom_site_label
_atom_site_type_symbol
_atom_site_fract_x
_atom_site_fract_y
_atom_site_fract_z
_atom_site_U_iso_or_equiv
_atom_site_adp_type
_atom_site_occupancy
_atom_site_symmetry_multiplicity
_atom_site_calc_flag
_atom_site_refinement_flags
Zn1 Zn 0.74378(7) 0.07907(6) 0.23088(6) 0.0399(3) Uani 1 1 d .
O1 O 0.9119(4) -0.0182(3) 0.2163(3) 0.0406(12) Uani 1 1 d .
O2 O 0.7572(4) -0.0879(3) 0.2432(3) 0.0459(13) Uani 1 1 d .
O3 O 1.0919(4) -0.3441(3) 0.5552(3) 0.0460(13) Uani 1 1 d .
O4 O 0.9369(4) -0.2228(3) 0.5731(3) 0.0421(12) Uani 1 1 d .
H4 H 0.9472 -0.2287 0.6298 0.063 Uiso 1 1 calc R
O5 O 0.9166(4) -0.2309(3) -0.2386(3) 0.0445(13) Uani 1 1 d .
O6 O 0.8685(4) -0.3793(4) -0.1860(4) 0.0493(14) Uani 1 1 d .
H6 H 0.8301 -0.3707 -0.2299 0.074 Uiso 1 1 calc R
O7 O 0.6724(4) 0.3717(4) 0.4748(3) 0.0457(13) Uani 1 1 d .
H7 H 0.7407 0.3603 0.4819 0.069 Uiso 1 1 calc R
O8 O 0.6421(4) 0.3336(4) 0.6330(3) 0.0584(15) Uani 1 1 d .
O9 O 0.3921(4) 0.3843(4) 0.2709(3) 0.0517(14) Uani 1 1 d .
O10 O 0.2025(4) 0.4000(3) 0.3359(3) 0.0471(13) Uani 1 1 d .
O11 O 0.3798(5) 0.2358(4) 1.0849(4) 0.0622(16) Uani 1 1 d .
O12 O 0.4224(5) 0.3876(4) 1.0821(3) 0.0628(16) Uani 1 1 d .
H12 H 0.4118 0.3771 1.1416 0.094 Uiso 1 1 calc R
O13 O 0.1234(5) 0.0190(4) 0.2573(5) 0.0757(18) Uani 1 1 d G
H1W H 0.0685 0.0000 0.2368 0.114 Uiso 1 1 d G
H2W H 0.1187 0.0814 0.2460 0.114 Uiso 1 1 d G
N1 N 0.7198(5) 0.0940(5) 0.0840(4) 0.0505(17) Uani 1 1 d .
N2 N 0.7726(4) 0.2248(4) 0.1920(4) 0.0361(14) Uani 1 1 d .
N3 N 0.5672(5) 0.1070(4) 0.2954(4) 0.0399(15) Uani 1 1 d .
N4 N 0.7556(5) 0.0867(4) 0.3819(4) 0.0356(14) Uani 1 1 d .
C1 C 0.8632(6) -0.0939(5) 0.2397(4) 0.0292(15) Uani 1 1 d .
C2 C 0.9335(5) -0.1889(4) 0.2745(4) 0.0239(14) Uani 1 1 d .
C3 C 0.9461(5) -0.1939(5) 0.3725(4) 0.0284(15) Uani 1 1 d .
H3 H 0.9123 -0.1399 0.4098 0.034 Uiso 1 1 calc R
C4 C 1.0076(5) -0.2772(5) 0.4157(4) 0.0295(15) Uani 1 1 d .
C5 C 1.0582(5) -0.3569(5) 0.3590(5) 0.0328(16) Uani 1 1 d .
H5 H 1.1027 -0.4125 0.3852 0.039 Uiso 1 1 calc R
C6 C 1.0422(5) -0.3532(5) 0.2632(5) 0.0346(17) Uani 1 1 d .
H23 H 1.0747 -0.4081 0.2268 0.042 Uiso 1 1 calc R
C7 C 0.9799(5) -0.2716(5) 0.2191(5) 0.0298(16) Uani 1 1 d .
C8 C 1.0178(5) -0.2848(5) 0.5208(5) 0.0329(16) Uani 1 1 d .
C9 C 0.9612(5) -0.2750(4) 0.1168(5) 0.0291(16) Uani 1 1 d .
C10 C 0.9641(5) -0.1939(5) 0.0485(5) 0.0340(17) Uani 1 1 d .
H10 H 0.9787 -0.1345 0.0662 0.041 Uiso 1 1 calc R
C11 C 0.9454(5) -0.2011(5) -0.0458(5) 0.0345(16) Uani 1 1 d .
H11 H 0.9480 -0.1468 -0.0907 0.041 Uiso 1 1 calc R
C12 C 0.9229(5) -0.2896(5) -0.0728(5) 0.0299(16) Uani 1 1 d .
C13 C 0.9230(5) -0.3700(5) -0.0065(5) 0.0350(17) Uani 1 1 d .
H13 H 0.9103 -0.4299 -0.0248 0.042 Uiso 1 1 calc R
C14 C 0.9420(5) -0.3633(5) 0.0879(5) 0.0373(17) Uani 1 1 d .
H14 H 0.9417 -0.4185 0.1318 0.045 Uiso 1 1 calc R
C15 C 0.9003(6) -0.2982(5) -0.1743(5) 0.0379(18) Uani 1 1 d .
C16 C 0.6977(7) 0.0255(7) 0.0334(6) 0.071(3) Uani 1 1 d .
H16 H 0.6958 -0.0386 0.0609 0.085 Uiso 1 1 calc R
C17 C 0.6768(9) 0.0504(9) -0.0630(8) 0.097(4) Uani 1 1 d .
H17 H 0.6583 0.0025 -0.0972 0.116 Uiso 1 1 calc R
C18 C 0.6831(8) 0.1406(9) -0.1061(7) 0.087(4) Uani 1 1 d .
H18 H 0.6702 0.1551 -0.1698 0.105 Uiso 1 1 calc R
C19 C 0.7095(6) 0.2136(7) -0.0535(6) 0.053(2) Uani 1 1 d .
C20 C 0.7270(5) 0.1859(6) 0.0427(5) 0.046(2) Uani 1 1 d .
C21 C 0.7178(6) 0.3144(7) -0.0912(6) 0.067(3) Uani 1 1 d .
H21 H 0.7068 0.3338 -0.1548 0.080 Uiso 1 1 calc R
C22 C 0.7414(6) 0.3812(7) -0.0349(7) 0.071(3) Uani 1 1 d .
H22 H 0.7457 0.4456 -0.0608 0.085 Uiso 1 1 calc R
C23 C 0.7598(6) 0.3550(6) 0.0626(6) 0.048(2) Uani 1 1 d .
C24 C 0.7538(5) 0.2573(6) 0.0989(5) 0.0419(18) Uani 1 1 d .
C25 C 0.7861(6) 0.4177(6) 0.1239(7) 0.061(2) Uani 1 1 d .
H25 H 0.7917 0.4829 0.1017 0.073 Uiso 1 1 calc R
C26 C 0.8036(6) 0.3866(6) 0.2146(7) 0.058(2) Uani 1 1 d .
H26 H 0.8190 0.4298 0.2559 0.070 Uiso 1 1 calc R
C27 C 0.7983(6) 0.2883(5) 0.2452(6) 0.047(2) Uani 1 1 d .
H27 H 0.8138 0.2661 0.3070 0.056 Uiso 1 1 calc R
C28 C 0.4744(6) 0.1177(5) 0.2528(6) 0.047(2) Uani 1 1 d .
H28 H 0.4859 0.1130 0.1856 0.056 Uiso 1 1 calc R
C29 C 0.3607(6) 0.1357(5) 0.3039(6) 0.055(2) Uani 1 1 d .
H29 H 0.2978 0.1430 0.2715 0.066 Uiso 1 1 calc R
C30 C 0.3434(6) 0.1425(5) 0.4022(7) 0.054(2) Uani 1 1 d .
H30 H 0.2681 0.1558 0.4374 0.065 Uiso 1 1 calc R
C31 C 0.4396(6) 0.1291(5) 0.4509(5) 0.0380(17) Uani 1 1 d .
C32 C 0.5489(5) 0.1134(4) 0.3937(5) 0.0356(17) Uani 1 1 d .
C33 C 0.6503(6) 0.1026(5) 0.4413(5) 0.0364(17) Uani 1 1 d .
C34 C 0.4274(6) 0.1333(5) 0.5542(6) 0.047(2) Uani 1 1 d .
H34 H 0.3535 0.1438 0.5922 0.057 Uiso 1 1 calc R
C35 C 0.5216(7) 0.1222(5) 0.5973(5) 0.048(2) Uani 1 1 d .
H35 H 0.5117 0.1240 0.6647 0.057 Uiso 1 1 calc R
C36 C 0.6364(6) 0.1076(5) 0.5413(6) 0.0414(18) Uani 1 1 d .
C37 C 0.7384(7) 0.0942(5) 0.5812(6) 0.050(2) Uani 1 1 d .
H37 H 0.7336 0.0960 0.6482 0.060 Uiso 1 1 calc R
C38 C 0.8422(6) 0.0789(5) 0.5236(6) 0.048(2) Uani 1 1 d .
H38 H 0.9098 0.0693 0.5502 0.058 Uiso 1 1 calc R
C39 C 0.8491(6) 0.0774(5) 0.4241(5) 0.0441(19) Uani 1 1 d .
H39 H 0.9222 0.0696 0.3847 0.053 Uiso 1 1 calc R
C40 C 0.6046(6) 0.3572(5) 0.5600(5) 0.0372(17) Uani 1 1 d .
C41 C 0.4779(5) 0.3747(4) 0.5497(4) 0.0260(15) Uani 1 1 d .
C42 C 0.4516(5) 0.3826(4) 0.4563(5) 0.0314(16) Uani 1 1 d .
H42 H 0.5113 0.3808 0.4025 0.038 Uiso 1 1 calc R
C43 C 0.3369(5) 0.3929(5) 0.4421(5) 0.0331(16) Uani 1 1 d .
C44 C 0.2504(5) 0.3971(5) 0.5215(5) 0.0337(17) Uani 1 1 d .
H44 H 0.1734 0.4055 0.5128 0.040 Uiso 1 1 calc R
C45 C 0.2754(5) 0.3891(5) 0.6148(5) 0.0354(17) Uani 1 1 d .
H45 H 0.2146 0.3921 0.6678 0.043 Uiso 1 1 calc R
C46 C 0.3894(5) 0.3764(4) 0.6314(4) 0.0276(15) Uani 1 1 d .
C47 C 0.3111(7) 0.3922(5) 0.3407(5) 0.0402(18) Uani 1 1 d .
C48 C 0.4031(5) 0.3596(4) 0.7346(4) 0.0272(15) Uani 1 1 d .
C49 C 0.3597(6) 0.2814(5) 0.7883(5) 0.0408(18) Uani 1 1 d .
H49 H 0.3285 0.2385 0.7572 0.049 Uiso 1 1 calc R
C50 C 0.3611(5) 0.2648(5) 0.8869(5) 0.0376(17) Uani 1 1 d .
H50 H 0.3321 0.2110 0.9218 0.045 Uiso 1 1 calc R
C51 C 0.4069(5) 0.3303(5) 0.9334(5) 0.0358(17) Uani 1 1 d .
C52 C 0.4508(5) 0.4088(5) 0.8814(5) 0.0333(16) Uani 1 1 d .
H52 H 0.4814 0.4521 0.9126 0.040 Uiso 1 1 calc R
C53 C 0.4495(5) 0.4230(5) 0.7830(5) 0.0315(16) Uani 1 1 d .
H53 H 0.4800 0.4759 0.7479 0.038 Uiso 1 1 calc R
C54 C 0.4019(6) 0.3113(6) 1.0413(5) 0.0441(19) Uani 1 1 d .

loop_
_atom_site_aniso_label
_atom_site_aniso_U_11
_atom_site_aniso_U_22
_atom_site_aniso_U_33
_atom_site_aniso_U_23
_atom_site_aniso_U_13
_atom_site_aniso_U_12
Zn1 0.0409(5) 0.0391(5) 0.0373(6) -0.0024(4) -0.0072(4) -0.0003(4)
O1 0.047(3) 0.031(3) 0.046(3) -0.003(2) -0.011(2) -0.010(2)
O2 0.029(3) 0.046(3) 0.064(4) 0.000(3) -0.019(2) -0.002(2)
O3 0.037(3) 0.066(3) 0.028(3) -0.004(3) -0.007(2) 0.012(2)
O4 0.041(3) 0.061(3) 0.020(3) -0.008(3) -0.007(2) 0.007(2)
O5 0.064(3) 0.046(3) 0.026(3) 0.002(3) -0.016(2) -0.008(3)
O6 0.063(4) 0.056(3) 0.038(3) -0.010(3) -0.029(3) -0.008(3)
O7 0.024(3) 0.075(4) 0.034(3) 0.002(3) -0.001(2) -0.008(3)
O8 0.042(3) 0.105(5) 0.027(3) 0.002(3) -0.013(2) -0.007(3)
O9 0.059(4) 0.079(4) 0.024(3) -0.007(3) -0.009(3) -0.025(3)
O10 0.047(3) 0.067(4) 0.032(3) -0.013(3) -0.018(2) -0.007(3)
O11 0.091(4) 0.061(4) 0.035(3) 0.004(3) -0.018(3) -0.010(3)
O12 0.098(4) 0.076(4) 0.022(3) -0.004(3) -0.013(3) -0.031(3)
O13 0.071(4) 0.080(4) 0.085(5) 0.003(4) -0.035(4) -0.017(4)
N1 0.056(4) 0.053(4) 0.041(4) -0.015(4) -0.012(3) 0.004(3)
N2 0.034(3) 0.040(4) 0.031(4) 0.004(3) -0.005(3) -0.003(3)
N3 0.046(4) 0.029(3) 0.046(4) -0.007(3) -0.016(3) 0.002(3)
N4 0.032(3) 0.036(3) 0.036(4) 0.000(3) -0.003(3) -0.004(3)
C1 0.044(4) 0.026(4) 0.014(4) -0.007(3) -0.002(3) 0.002(3)
C2 0.026(4) 0.026(4) 0.022(4) -0.004(3) -0.009(3) -0.003(3)
C3 0.032(4) 0.035(4) 0.019(4) -0.001(3) -0.004(3) -0.008(3)
C4 0.027(4) 0.039(4) 0.019(4) 0.000(3) -0.002(3) -0.001(3)
C5 0.032(4) 0.037(4) 0.025(4) 0.000(3) -0.004(3) 0.003(3)
C6 0.039(4) 0.038(4) 0.026(4) -0.011(3) -0.005(3) -0.003(3)
C7 0.035(4) 0.031(4) 0.027(4) -0.003(3) -0.009(3) -0.008(3)
C8 0.026(4) 0.048(5) 0.022(4) 0.002(3) 0.003(3) -0.010(3)
C9 0.033(4) 0.027(4) 0.031(4) -0.008(3) -0.013(3) -0.005(3)
C10 0.041(4) 0.034(4) 0.029(4) -0.008(3) -0.014(3) -0.003(3)
C11 0.044(4) 0.035(4) 0.023(4) -0.001(3) -0.005(3) -0.005(3)
C12 0.028(4) 0.037(4) 0.027(4) -0.007(3) -0.013(3) -0.001(3)
C13 0.040(4) 0.035(4) 0.031(4) -0.008(3) -0.007(3) -0.004(3)
C14 0.051(5) 0.032(4) 0.031(4) 0.001(3) -0.017(3) -0.007(3)
C15 0.033(4) 0.044(5) 0.040(5) -0.016(4) -0.022(3) 0.007(3)
C16 0.074(6) 0.084(7) 0.054(6) -0.021(6) -0.018(5) 0.001(5)
C17 0.113(9) 0.121(10) 0.057(8) -0.024(7) -0.026(6) 0.001(8)
C18 0.069(7) 0.155(11) 0.036(6) -0.027(7) -0.019(5) 0.005(7)
C19 0.030(4) 0.086(7) 0.032(5) 0.010(5) 0.002(3) 0.005(4)
C20 0.029(4) 0.072(6) 0.027(4) 0.000(4) -0.001(3) 0.015(4)
C21 0.044(5) 0.105(8) 0.041(6) 0.038(6) -0.009(4) -0.001(5)
C22 0.028(5) 0.103(8) 0.067(7) 0.035(6) 0.001(4) -0.002(5)
C23 0.027(4) 0.062(6) 0.040(5) 0.027(4) 0.006(3) 0.003(4)
C24 0.023(4) 0.052(5) 0.039(5) -0.002(4) 0.008(3) 0.008(3)
C25 0.034(5) 0.053(6) 0.084(7) 0.002(5) 0.010(4) -0.002(4)
C26 0.059(6) 0.050(6) 0.067(7) -0.012(5) -0.009(5) -0.013(4)
C27 0.056(5) 0.033(5) 0.055(6) -0.007(4) -0.010(4) -0.012(4)
C28 0.038(5) 0.054(5) 0.051(5) 0.012(4) -0.022(4) -0.008(4)
C29 0.040(5) 0.055(5) 0.074(7) 0.014(5) -0.022(4) -0.012(4)
C30 0.036(5) 0.033(5) 0.086(7) 0.002(5) -0.002(4) -0.001(3)
C31 0.034(4) 0.029(4) 0.047(5) 0.001(4) -0.002(3) -0.001(3)
C32 0.026(4) 0.023(4) 0.053(5) 0.001(3) -0.001(3) 0.002(3)
C33 0.040(4) 0.026(4) 0.043(5) -0.005(3) -0.001(3) -0.009(3)
C34 0.050(5) 0.029(4) 0.056(6) -0.005(4) 0.019(4) -0.015(3)
C35 0.066(6) 0.042(5) 0.032(5) -0.011(4) -0.002(4) -0.004(4)
C36 0.048(5) 0.028(4) 0.047(5) -0.001(4) -0.002(4) -0.009(3)
C37 0.064(6) 0.056(5) 0.037(5) -0.004(4) -0.022(4) -0.010(4)
C38 0.047(5) 0.052(5) 0.051(6) -0.006(4) -0.020(4) -0.009(4)
C39 0.038(5) 0.045(5) 0.048(5) 0.005(4) -0.012(4) -0.001(3)
C40 0.043(5) 0.036(4) 0.029(5) -0.007(4) -0.001(4) -0.004(3)
C41 0.022(4) 0.033(4) 0.023(4) -0.007(3) -0.005(3) -0.002(3)
C42 0.042(4) 0.032(4) 0.022(4) -0.007(3) -0.003(3) -0.013(3)
C43 0.035(4) 0.032(4) 0.035(4) -0.011(3) -0.008(3) -0.005(3)
C44 0.032(4) 0.048(5) 0.026(4) 0.006(3) -0.012(3) -0.013(3)
C45 0.035(4) 0.042(4) 0.029(4) -0.006(3) 0.005(3) -0.015(3)
C46 0.028(4) 0.034(4) 0.021(4) -0.004(3) 0.001(3) -0.010(3)
C47 0.059(5) 0.041(5) 0.025(4) 0.001(4) -0.012(4) -0.017(4)
C48 0.029(4) 0.031(4) 0.021(4) -0.003(3) -0.003(3) -0.005(3)
C49 0.047(5) 0.042(5) 0.038(5) -0.010(4) -0.012(3) -0.011(3)
C50 0.047(4) 0.045(5) 0.022(4) 0.005(3) -0.006(3) -0.013(3)
C51 0.032(4) 0.048(5) 0.024(4) -0.008(4) -0.008(3) 0.007(3)
C52 0.046(4) 0.039(4) 0.019(4) -0.003(3) -0.012(3) -0.012(3)
C53 0.025(4) 0.037(4) 0.035(4) -0.007(3) -0.005(3) -0.008(3)
C54 0.049(5) 0.048(5) 0.033(5) 0.002(4) -0.004(4) -0.007(4)

loop_
_atom_type_symbol
_atom_type_description
_atom_type_scat_dispersion_real
_atom_type_scat_dispersion_imag
_atom_type_scat_source
C C 0.0033 0.0016 'International Tables Vol C Tables 4.2.6.8 and 6.1.1.4'
H H 0.0000 0.0000 'International Tables Vol C Tables 4.2.6.8 and 6.1.1.4'
N N 0.0061 0.0033 'International Tables Vol C Tables 4.2.6.8 and 6.1.1.4'
O O 0.0106 0.0060 'International Tables Vol C Tables 4.2.6.8 and 6.1.1.4'
Zn Zn 0.2839 1.4301 'International Tables Vol C Tables 4.2.6.8 and 6.1.1.4'

loop_
_geom_angle_atom_site_label_1
_geom_angle_atom_site_label_2
_geom_angle_atom_site_label_3
_geom_angle
N2 Zn1 N3 100.2(2)
N2 Zn1 N1 79.2(2)
N3 Zn1 N1 97.4(2)
N2 Zn1 N4 94.0(2)
N3 Zn1 N4 78.6(2)
N1 Zn1 N4 171.4(2)
N2 Zn1 O1 107.98(18)
N3 Zn1 O1 149.23(19)
N1 Zn1 O1 99.86(19)
N4 Zn1 O1 87.09(18)
N2 Zn1 O2 164.5(2)
N3 Zn1 O2 94.56(19)
N1 Zn1 O2 94.3(2)
N4 Zn1 O2 93.53(18)
O1 Zn1 O2 58.98(15)
C1 O1 Zn1 91.0(4)
C1 O2 Zn1 87.7(4)
C8 O4 H4 109.5
C15 O6 H6 109.5
C40 O7 H7 109.5
C54 O12 H12 109.5
H1W O13 H2W 109.5
C16 N1 C20 120.2(7)
C16 N1 Zn1 127.2(6)
C20 N1 Zn1 112.6(5)
C27 N2 C24 117.7(6)
C27 N2 Zn1 129.0(5)
C24 N2 Zn1 113.2(5)
C28 N3 C32 117.7(6)
C28 N3 Zn1 128.4(5)
C32 N3 Zn1 113.9(4)
C39 N4 C33 116.7(6)
C39 N4 Zn1 130.0(5)
C33 N4 Zn1 113.3(4)
O2 C1 O1 121.0(6)
O2 C1 C2 119.8(6)
O1 C1 C2 118.8(6)
C3 C2 C7 119.3(5)
C3 C2 C1 115.1(5)
C7 C2 C1 125.5(5)
C4 C3 C2 121.9(6)
C4 C3 H3 119.0
C2 C3 H3 119.0
C5 C4 C3 118.4(6)
C5 C4 C8 119.3(6)
C3 C4 C8 122.3(6)
C6 C5 C4 119.6(6)
C6 C5 H5 120.2
C4 C5 H5 120.2
C5 C6 C7 122.9(6)
C5 C6 H23 118.5
C7 C6 H23 118.5
C6 C7 C2 117.7(5)
C6 C7 C9 119.9(6)
C2 C7 C9 122.4(5)
O3 C8 O4 123.5(6)
O3 C8 C4 123.4(6)
O4 C8 C4 113.1(5)
C14 C9 C10 118.4(6)
C14 C9 C7 118.4(6)
C10 C9 C7 123.2(5)
C11 C10 C9 120.8(6)
C11 C10 H10 119.6
C9 C10 H10 119.6
C12 C11 C10 120.1(6)
C12 C11 H11 120.0
C10 C11 H11 120.0
C13 C12 C11 119.2(6)
C13 C12 C15 120.0(6)
C11 C12 C15 120.8(6)
C12 C13 C14 120.9(6)
C12 C13 H13 119.5
C14 C13 H13 119.5
C9 C14 C13 120.6(6)
C9 C14 H14 119.7
C13 C14 H14 119.7
O5 C15 O6 125.6(6)
O5 C15 C12 120.2(6)
O6 C15 C12 114.2(6)
N1 C16 C17 119.5(9)
N1 C16 H16 120.2
C17 C16 H16 120.2
C18 C17 C16 121.9(10)
C18 C17 H17 119.1
C16 C17 H17 119.1
C17 C18 C19 119.0(9)
C17 C18 H18 120.5
C19 C18 H18 120.5
C20 C19 C18 117.0(9)
C20 C19 C21 118.4(8)
C18 C19 C21 124.6(9)
N1 C20 C19 122.3(8)
N1 C20 C24 118.6(7)
C19 C20 C24 119.0(8)
C22 C21 C19 121.0(8)
C22 C21 H21 119.5
C19 C21 H21 119.5
C21 C22 C23 121.7(9)
C21 C22 H22 119.1
C23 C22 H22 119.1
C25 C23 C24 117.1(7)
C25 C23 C22 125.3(8)
C24 C23 C22 117.6(8)
N2 C24 C23 121.6(7)
N2 C24 C20 116.1(7)
C23 C24 C20 122.3(7)
C26 C25 C23 121.5(8)
C26 C25 H25 119.2
C23 C25 H25 119.2
C25 C26 C27 118.2(8)
C25 C26 H26 120.9
C27 C26 H26 120.9
N2 C27 C26 123.8(7)
N2 C27 H27 118.1
C26 C27 H27 118.1
N3 C28 C29 123.1(7)
N3 C28 H28 118.5
C29 C28 H28 118.5
C30 C29 C28 118.7(7)
C30 C29 H29 120.7
C28 C29 H29 120.7
C29 C30 C31 120.1(7)
C29 C30 H30 119.9
C31 C30 H30 119.9
C32 C31 C30 116.8(7)
C32 C31 C34 120.2(6)
C30 C31 C34 122.9(7)
N3 C32 C31 123.5(6)
N3 C32 C33 118.2(6)
C31 C32 C33 118.3(7)
N4 C33 C36 123.6(6)
N4 C33 C32 115.9(6)
C36 C33 C32 120.4(7)
C35 C34 C31 120.9(7)
C35 C34 H34 119.6
C31 C34 H34 119.6
C34 C35 C36 121.1(7)
C34 C35 H35 119.5
C36 C35 H35 119.5
C33 C36 C37 116.7(7)
C33 C36 C35 119.1(6)
C37 C36 C35 124.2(7)
C38 C37 C36 120.2(7)
C38 C37 H37 119.9
C36 C37 H37 119.9
C37 C38 C39 119.7(7)
C37 C38 H38 120.1
C39 C38 H38 120.1
N4 C39 C38 123.0(7)
N4 C39 H39 118.5
C38 C39 H39 118.5
O8 C40 O7 122.5(6)
O8 C40 C41 126.3(6)
O7 C40 C41 111.2(6)
C42 C41 C46 120.4(5)
C42 C41 C40 118.1(6)
C46 C41 C40 121.4(5)
C41 C42 C43 120.9(6)
C41 C42 H42 119.6
C43 C42 H42 119.6
C44 C43 C42 118.8(6)
C44 C43 C47 121.0(6)
C42 C43 C47 120.0(6)
C43 C44 C45 120.9(6)
C43 C44 H44 119.6
C45 C44 H44 119.6
C44 C45 C46 121.6(6)
C44 C45 H45 119.2
C46 C45 H45 119.2
C45 C46 C41 117.4(6)
C45 C46 C48 115.4(5)
C41 C46 C48 127.1(5)
O9 C47 O10 125.7(6)
O9 C47 C43 119.3(6)
O10 C47 C43 115.0(6)
C49 C48 C53 117.9(6)
C49 C48 C46 118.1(5)
C53 C48 C46 123.7(6)
C48 C49 C50 121.9(6)
C48 C49 H49 119.1
C50 C49 H49 119.1
C49 C50 C51 118.8(7)
C49 C50 H50 120.6
C51 C50 H50 120.6
C52 C51 C50 120.4(6)
C52 C51 C54 122.9(6)
C50 C51 C54 116.6(7)
C51 C52 C53 119.6(6)
C51 C52 H52 120.2
C53 C52 H52 120.2
C52 C53 C48 121.4(6)
C52 C53 H53 119.3
C48 C53 H53 119.3
O11 C54 O12 124.5(7)
O11 C54 C51 123.3(7)
O12 C54 C51 112.3(7)

loop_
_geom_bond_atom_site_label_1
_geom_bond_atom_site_label_2
_geom_bond_distance
Zn1 N2 2.096(5)
Zn1 N3 2.101(6)
Zn1 N1 2.113(6)
Zn1 N4 2.156(5)
Zn1 O1 2.172(4)
Zn1 O2 2.260(4)
O1 C1 1.270(7)
O2 C1 1.239(7)
O3 C8 1.219(7)
O4 C8 1.314(7)
O4 H4 0.8200
O5 C15 1.243(8)
O6 C15 1.275(7)
O6 H6 0.8200
O7 C40 1.327(8)
O7 H7 0.8200
O8 C40 1.184(7)
O9 C47 1.232(8)
O10 C47 1.288(7)
O11 C54 1.199(8)
O12 C54 1.321(8)
O12 H12 0.8200
O13 H1W 0.8500
O13 H2W 0.8500
N1 C16 1.320(9)
N1 C20 1.348(9)
N2 C27 1.310(7)
N2 C24 1.381(8)
N3 C28 1.328(7)
N3 C32 1.359(8)
N4 C39 1.334(7)
N4 C33 1.357(8)
C1 C2 1.504(7)
C2 C3 1.401(7)
C2 C7 1.402(8)
C3 C4 1.389(7)
C3 H3 0.9300
C4 C5 1.389(8)
C4 C8 1.491(8)
C5 C6 1.383(7)
C5 H5 0.9300
C6 C7 1.384(8)
C6 H23 0.9300
C7 C9 1.495(8)
C9 C14 1.384(8)
C9 C10 1.398(8)
C10 C11 1.393(7)
C10 H10 0.9300
C11 C12 1.392(8)
C11 H11 0.9300
C12 C13 1.373(8)
C12 C15 1.512(8)
C13 C14 1.395(8)
C13 H13 0.9300
C14 H14 0.9300
C16 C17 1.415(11)
C16 H16 0.9300
C17 C18 1.334(13)
C17 H17 0.9300
C18 C19 1.409(11)
C18 H18 0.9300
C19 C20 1.407(9)
C19 C21 1.449(11)
C20 C24 1.428(9)
C21 C22 1.363(11)
C21 H21 0.9300
C22 C23 1.424(10)
C22 H22 0.9300
C23 C25 1.384(10)
C23 C24 1.398(9)
C25 C26 1.341(10)
C25 H25 0.9300
C26 C27 1.386(9)
C26 H26 0.9300
C27 H27 0.9300
C28 C29 1.394(10)
C28 H28 0.9300
C29 C30 1.361(10)
C29 H29 0.9300
C30 C31 1.413(9)
C30 H30 0.9300
C31 C32 1.382(9)
C31 C34 1.430(9)
C32 C33 1.462(8)
C33 C36 1.383(9)
C34 C35 1.346(8)
C34 H34 0.9300
C35 C36 1.427(9)
C35 H35 0.9300
C36 C37 1.404(9)
C37 C38 1.332(9)
C37 H37 0.9300
C38 C39 1.380(9)
C38 H38 0.9300
C39 H39 0.9300
C40 C41 1.510(8)
C41 C42 1.390(7)
C41 C46 1.398(8)
C42 C43 1.393(8)
C42 H42 0.9300
C43 C44 1.360(9)
C43 C47 1.509(8)
C44 C45 1.383(8)
C44 H44 0.9300
C45 C46 1.393(7)
C45 H45 0.9300
C46 C48 1.476(8)
C48 C49 1.374(9)
C48 C53 1.396(7)
C49 C50 1.380(8)
C49 H49 0.9300
C50 C51 1.398(8)
C50 H50 0.9300
C51 C52 1.372(9)
C51 C54 1.498(9)
C52 C53 1.374(8)
C52 H52 0.9300
C53 H53 0.9300

loop_
_geom_hbond_atom_site_label_D
_geom_hbond_atom_site_label_H
_geom_hbond_atom_site_label_A
_geom_hbond_distance_DH
_geom_hbond_distance_HA
_geom_hbond_distance_DA
_geom_hbond_angle_DHA
_geom_hbond_site_symmetry_A
O13 H2W O5 0.85 2.01 2.855(7) 169.9 2_655
O13 H1W O1 0.85 2.00 2.824(6) 163.7 1_455
O12 H12 O9 0.82 1.79 2.593(7) 166.4 1_556
O7 H7 O3 0.82 1.93 2.711(6) 157.8 2_756
O6 H6 O10 0.82 1.70 2.463(6) 153.1 2_655
O4 H4 O5 0.82 1.81 2.593(6) 160.5 1_556

loop_
_geom_torsion_atom_site_label_1
_geom_torsion_atom_site_label_2
_geom_torsion_atom_site_label_3
_geom_torsion_atom_site_label_4
_geom_torsion
N2 Zn1 O1 C1 -177.4(3)
N3 Zn1 O1 C1 27.4(5)
N1 Zn1 O1 C1 -95.7(4)
N4 Zn1 O1 C1 89.3(4)
O2 Zn1 O1 C1 -6.6(3)
N2 Zn1 O2 C1 41.3(8)
N3 Zn1 O2 C1 -156.6(4)
N1 Zn1 O2 C1 105.6(4)
N4 Zn1 O2 C1 -77.7(4)
O1 Zn1 O2 C1 6.7(3)
N2 Zn1 N1 C16 177.5(7)
N3 Zn1 N1 C16 -83.5(6)
N4 Zn1 N1 C16 -145.2(14)
O1 Zn1 N1 C16 70.9(6)
O2 Zn1 N1 C16 11.7(6)
N2 Zn1 N1 C20 -3.8(5)
N3 Zn1 N1 C20 95.2(5)
N4 Zn1 N1 C20 33.6(18)
O1 Zn1 N1 C20 -110.4(5)
O2 Zn1 N1 C20 -169.6(5)
N3 Zn1 N2 C27 84.3(6)
N1 Zn1 N2 C27 180.0(6)
N4 Zn1 N2 C27 5.2(6)
O1 Zn1 N2 C27 -83.1(6)
O2 Zn1 N2 C27 -113.8(8)
N3 Zn1 N2 C24 -91.3(4)
N1 Zn1 N2 C24 4.4(4)
N4 Zn1 N2 C24 -170.4(4)
O1 Zn1 N2 C24 101.4(4)
O2 Zn1 N2 C24 70.6(8)
N2 Zn1 N3 C28 87.4(6)
N1 Zn1 N3 C28 7.1(6)
N4 Zn1 N3 C28 179.4(6)
O1 Zn1 N3 C28 -116.6(6)
O2 Zn1 N3 C28 -87.9(6)
N2 Zn1 N3 C32 -93.3(5)
N1 Zn1 N3 C32 -173.6(5)
N4 Zn1 N3 C32 -1.3(4)
O1 Zn1 N3 C32 62.7(6)
O2 Zn1 N3 C32 91.4(4)
N2 Zn1 N4 C39 -79.8(6)
N3 Zn1 N4 C39 -179.4(6)
N1 Zn1 N4 C39 -116.4(15)
O1 Zn1 N4 C39 28.0(5)
O2 Zn1 N4 C39 86.7(6)
N2 Zn1 N4 C33 100.8(4)
N3 Zn1 N4 C33 1.2(4)
N1 Zn1 N4 C33 64.1(16)
O1 Zn1 N4 C33 -151.4(4)
O2 Zn1 N4 C33 -92.7(4)
Zn1 O2 C1 O1 -11.6(6)
Zn1 O2 C1 C2 161.4(5)
Zn1 O1 C1 O2 12.0(6)
Zn1 O1 C1 C2 -161.0(5)
O2 C1 C2 C3 -92.4(7)
O1 C1 C2 C3 80.6(7)
O2 C1 C2 C7 83.9(8)
O1 C1 C2 C7 -103.0(7)
C7 C2 C3 C4 2.7(9)
C1 C2 C3 C4 179.3(6)
C2 C3 C4 C5 0.5(9)
C2 C3 C4 C8 -177.7(5)
C3 C4 C5 C6 -2.7(9)
C8 C4 C5 C6 175.4(5)
C4 C5 C6 C7 1.9(9)
C5 C6 C7 C2 1.3(9)
C5 C6 C7 C9 -176.9(5)
C3 C2 C7 C6 -3.5(8)
C1 C2 C7 C6 -179.7(6)
C3 C2 C7 C9 174.6(5)
C1 C2 C7 C9 -1.6(9)
C5 C4 C8 O3 20.2(9)
C3 C4 C8 O3 -161.7(6)
C5 C4 C8 O4 -158.2(6)
C3 C4 C8 O4 19.9(9)
C6 C7 C9 C14 37.3(9)
C2 C7 C9 C14 -140.8(6)
C6 C7 C9 C10 -141.6(7)
C2 C7 C9 C10 40.3(9)
C14 C9 C10 C11 1.5(9)
C7 C9 C10 C11 -179.6(5)
C9 C10 C11 C12 0.4(9)
C10 C11 C12 C13 -2.0(9)
C10 C11 C12 C15 178.9(5)
C11 C12 C13 C14 1.9(9)
C15 C12 C13 C14 -179.1(5)
C10 C9 C14 C13 -1.7(9)
C7 C9 C14 C13 179.4(5)
C12 C13 C14 C9 0.0(9)
C13 C12 C15 O5 -169.6(6)
C11 C12 C15 O5 9.4(9)
C13 C12 C15 O6 8.2(9)
C11 C12 C15 O6 -172.8(6)
C20 N1 C16 C17 -2.6(12)
Zn1 N1 C16 C17 176.0(6)
N1 C16 C17 C18 2.5(15)
C16 C17 C18 C19 -1.0(16)
C17 C18 C19 C20 -0.4(13)
C17 C18 C19 C21 -179.3(9)
C16 N1 C20 C19 1.3(11)
Zn1 N1 C20 C19 -177.6(5)
C16 N1 C20 C24 -178.5(6)
Zn1 N1 C20 C24 2.6(8)
C18 C19 C20 N1 0.3(10)
C21 C19 C20 N1 179.3(7)
C18 C19 C20 C24 -179.9(7)
C21 C19 C20 C24 -0.9(10)
C20 C19 C21 C22 -0.3(11)
C18 C19 C21 C22 178.6(8)
C19 C21 C22 C23 0.5(12)
C21 C22 C23 C25 178.8(7)
C21 C22 C23 C24 0.6(11)
C27 N2 C24 C23 -1.2(9)
Zn1 N2 C24 C23 175.0(5)
C27 N2 C24 C20 179.5(6)
Zn1 N2 C24 C20 -4.4(7)
C25 C23 C24 N2 0.4(10)
C22 C23 C24 N2 178.8(6)
C25 C23 C24 C20 179.7(6)
C22 C23 C24 C20 -1.9(10)
N1 C20 C24 N2 1.2(9)
C19 C20 C24 N2 -178.6(5)
N1 C20 C24 C23 -178.2(6)
C19 C20 C24 C23 2.0(10)
C24 C23 C25 C26 -0.8(11)
C22 C23 C25 C26 -179.1(7)
C23 C25 C26 C27 1.9(12)
C24 N2 C27 C26 2.4(10)
Zn1 N2 C27 C26 -173.0(5)
C25 C26 C27 N2 -2.8(12)
C32 N3 C28 C29 0.4(10)
Zn1 N3 C28 C29 179.7(5)
N3 C28 C29 C30 -0.2(11)
C28 C29 C30 C31 -1.4(11)
C29 C30 C31 C32 2.5(10)
C29 C30 C31 C34 -178.7(7)
C28 N3 C32 C31 0.9(9)
Zn1 N3 C32 C31 -178.5(5)
C28 N3 C32 C33 -179.5(5)
Zn1 N3 C32 C33 1.2(7)
C30 C31 C32 N3 -2.4(10)
C34 C31 C32 N3 178.9(6)
C30 C31 C32 C33 178.0(6)
C34 C31 C32 C33 -0.7(9)
C39 N4 C33 C36 -1.3(9)
Zn1 N4 C33 C36 178.2(5)
C39 N4 C33 C32 179.5(5)
Zn1 N4 C33 C32 -1.0(7)
N3 C32 C33 N4 -0.1(9)
C31 C32 C33 N4 179.6(6)
N3 C32 C33 C36 -179.3(6)
C31 C32 C33 C36 0.3(9)
C32 C31 C34 C35 0.1(10)
C30 C31 C34 C35 -178.6(6)
C31 C34 C35 C36 1.0(10)
N4 C33 C36 C37 -0.6(10)
C32 C33 C36 C37 178.6(6)
N4 C33 C36 C35 -178.4(6)
C32 C33 C36 C35 0.8(10)
C34 C35 C36 C33 -1.5(10)
C34 C35 C36 C37 -179.1(6)
C33 C36 C37 C38 0.8(10)
C35 C36 C37 C38 178.6(7)
C36 C37 C38 C39 0.7(11)
C33 N4 C39 C38 3.0(9)
Zn1 N4 C39 C38 -176.4(5)
C37 C38 C39 N4 -2.8(11)
O8 C40 C41 C42 -167.4(7)
O7 C40 C41 C42 12.7(8)
O8 C40 C41 C46 8.2(11)
O7 C40 C41 C46 -171.6(6)
C46 C41 C42 C43 0.5(9)
C40 C41 C42 C43 176.2(6)
C41 C42 C43 C44 1.2(9)
C41 C42 C43 C47 -174.6(6)
C42 C43 C44 C45 -1.4(10)
C47 C43 C44 C45 174.3(6)
C43 C44 C45 C46 0.0(10)
C44 C45 C46 C41 1.6(9)
C44 C45 C46 C48 -174.5(6)
C42 C41 C46 C45 -1.8(9)
C40 C41 C46 C45 -177.4(5)
C42 C41 C46 C48 173.8(6)
C40 C41 C46 C48 -1.8(10)
C44 C43 C47 O9 -177.1(7)
C42 C43 C47 O9 -1.4(10)
C44 C43 C47 O10 2.8(9)
C42 C43 C47 O10 178.4(6)
C45 C46 C48 C49 56.3(8)
C41 C46 C48 C49 -119.3(7)
C45 C46 C48 C53 -118.5(7)
C41 C46 C48 C53 65.9(9)
C53 C48 C49 C50 0.0(9)
C46 C48 C49 C50 -175.1(6)
C48 C49 C50 C51 0.8(10)
C49 C50 C51 C52 -0.8(10)
C49 C50 C51 C54 177.6(6)
C50 C51 C52 C53 0.1(9)
C54 C51 C52 C53 -178.1(6)
C51 C52 C53 C48 0.6(9)
C49 C48 C53 C52 -0.7(9)
C46 C48 C53 C52 174.1(5)
C52 C51 C54 O11 -168.7(7)
C50 C51 C54 O11 13.0(10)
C52 C51 C54 O12 12.4(9)
C50 C51 C54 O12 -166.0(6)
